data_4074911
loop_
_publ_author_name
'Hamaki, Hirofumi'
'Takeda, Nobuhiro'
'Tokitoh, Norihiro'

_publ_section_title
;
 Reduction of Tetravalent Group 4 Metal Complexes Supported by an
 Extremely Bulky, Unsymmetrically Substituted \b-Diketiminato Ligand
 Leading to the Regioselective CN Bond Cleavage Giving Ring-Contracted
 Metal-Imido Complexes
;
_journal_issue 10
_journal_name_full Organometallics
_journal_page_first 2457
_journal_paper_doi 10.1021/om0509948
_journal_volume 25
_journal_year 2006
_chemical_formula_moiety 'C45 H85 Cl Hf N2 O Si6'
_chemical_formula_sum 'C45 H85 Cl Hf N2 O Si6'
_chemical_formula_weight 1052.63
_chemical_name_systematic
; 
 ? 
;
_space_group_IT_number 2
_symmetry_cell_setting triclinic
_symmetry_Int_Tables_number 2
_symmetry_space_group_name_Hall '-P 1'
_symmetry_space_group_name_H-M 'P -1'
_atom_sites_solution_hydrogens geom
_atom_sites_solution_primary direct
_atom_sites_solution_secondary difmap
_audit_creation_method SHELXL-97
_cell_angle_alpha 87.842(10)
_cell_angle_beta 82.127(12)
_cell_angle_gamma 71.02(2)
_cell_formula_units_Z 2
_cell_length_a 9.5578(18)
_cell_length_b 12.345(2)
_cell_length_c 25.424(6)
_cell_measurement_temperature 103(2)
_cell_measurement_theta_max 25.0
_cell_measurement_theta_min 2.96
_cell_volume 2809.9(10)
_computing_cell_refinement HKL2000
_computing_data_collection CrystalClear
_computing_data_reduction HKL2000
_computing_structure_refinement 'SHELXL-97 (Sheldrick, 1997)'
_computing_structure_solution 'SHELXS-97 (Sheldrick, 1990)'
_diffrn_ambient_temperature 103(2)
_diffrn_measured_fraction_theta_full 0.841
_diffrn_measured_fraction_theta_max 0.841
_diffrn_measurement_device_type 'Rigaku Mercury'
_diffrn_measurement_method \w
_diffrn_radiation_monochromator graphite
_diffrn_radiation_source 'fine-focus sealed tube'
_diffrn_radiation_type MoK\a
_diffrn_radiation_wavelength 0.71069
_diffrn_reflns_av_R_equivalents 0.0649
_diffrn_reflns_av_sigmaI/netI 0.1239
_diffrn_reflns_limit_h_max 11
_diffrn_reflns_limit_h_min -11
_diffrn_reflns_limit_k_max 14
_diffrn_reflns_limit_k_min -14
_diffrn_reflns_limit_l_max 30
_diffrn_reflns_limit_l_min -29
_diffrn_reflns_number 16469
_diffrn_reflns_theta_full 25.00
_diffrn_reflns_theta_max 25.0
_diffrn_reflns_theta_min 2.96
_exptl_absorpt_coefficient_mu 2.063
_exptl_absorpt_correction_T_max 0.8203
_exptl_absorpt_correction_T_min 0.4253
_exptl_absorpt_correction_type multi-scan
_exptl_absorpt_process_details 'Jacobson, R. (1998) Private communication'
_exptl_crystal_colour violet
_exptl_crystal_density_diffrn 1.244
_exptl_crystal_density_method 'not measured'
_exptl_crystal_description plate
_exptl_crystal_F_000 1100
_exptl_crystal_size_max 0.50
_exptl_crystal_size_mid 0.30
_exptl_crystal_size_min 0.10
_refine_diff_density_max 2.564
_refine_diff_density_min -1.669
_refine_diff_density_rms 0.136
_refine_ls_extinction_method none
_refine_ls_goodness_of_fit_ref 1.097
_refine_ls_hydrogen_treatment constr
_refine_ls_matrix_type full
_refine_ls_number_parameters 528
_refine_ls_number_reflns 8329
_refine_ls_number_restraints 0
_refine_ls_restrained_S_all 1.097
_refine_ls_R_factor_all 0.1357
_refine_ls_R_factor_gt 0.0786
_refine_ls_shift/su_max 0.000
_refine_ls_shift/su_mean 0.000
_refine_ls_structure_factor_coef Fsqd
_refine_ls_weighting_details 'calc w=1/[\s^2^(Fo^2^)+(0.0000P)^2^+26.4447P] where P=(Fo^2^+2Fc^2^)/3'
_refine_ls_weighting_scheme calc
_refine_ls_wR_factor_gt 0.1337
_refine_ls_wR_factor_ref 0.1596
_reflns_number_gt 5225
_reflns_number_total 8329
_reflns_threshold_expression >2sigma(I)
_cod_data_source_file om0509948si20060125_122149.cif
_cod_data_source_block HfNClthf_5c
_cod_database_code 4074911

loop_
_symmetry_equiv_pos_as_xyz
'x, y, z'
'-x, -y, -z'

loop_
_atom_site_label
_atom_site_type_symbol
_atom_site_fract_x
_atom_site_fract_y
_atom_site_fract_z
_atom_site_U_iso_or_equiv
_atom_site_adp_type
_atom_site_occupancy
_atom_site_symmetry_multiplicity
_atom_site_calc_flag
_atom_site_refinement_flags
Hf1 Hf 0.45860(7) 0.41332(5) 0.14559(2) 0.0492(2) Uani 1 1 d .
Cl1 Cl 0.2923(4) 0.5287(3) 0.08572(13) 0.0597(9) Uani 1 1 d .
N1 N 0.6214(12) 0.2319(9) 0.1256(4) 0.058(3) Uani 1 1 d .
C1 C 0.5692(16) 0.1481(11) 0.1352(5) 0.057(4) Uani 1 1 d .
C2 C 0.4140(17) 0.1763(11) 0.1585(6) 0.069(4) Uani 1 1 d .
H1 H 0.3728 0.1169 0.1683 0.083 Uiso 1 1 calc R
C3 C 0.3282(14) 0.2876(11) 0.1663(5) 0.058(4) Uani 1 1 d .
N2 N 0.4345(9) 0.4647(7) 0.2126(3) 0.036(2) Uani 1 1 d .
C4 C 0.6543(16) 0.0256(10) 0.1234(6) 0.081(5) Uani 1 1 d .
H2 H 0.6241 0.0020 0.0916 0.122 Uiso 1 1 calc R
H3 H 0.6335 -0.0212 0.1536 0.122 Uiso 1 1 calc R
H4 H 0.7613 0.0153 0.1174 0.122 Uiso 1 1 calc R
C5 C 0.1691(15) 0.3150(12) 0.1915(6) 0.074(4) Uani 1 1 d .
H5 H 0.1514 0.2445 0.2049 0.111 Uiso 1 1 calc R
H6 H 0.1022 0.3494 0.1651 0.111 Uiso 1 1 calc R
H7 H 0.1498 0.3690 0.2210 0.111 Uiso 1 1 calc R
C6 C 0.7752(15) 0.2034(11) 0.0980(5) 0.055(4) Uani 1 1 d .
C7 C 0.7953(18) 0.2021(11) 0.0423(6) 0.070(4) Uani 1 1 d .
C8 C 0.947(2) 0.1800(12) 0.0187(5) 0.081(5) Uani 1 1 d .
H8 H 0.9672 0.1783 -0.0190 0.098 Uiso 1 1 calc R
C9 C 1.0660(17) 0.1610(12) 0.0468(6) 0.071(4) Uani 1 1 d .
C10 C 1.0348(15) 0.1620(11) 0.1015(6) 0.066(4) Uani 1 1 d .
H9 H 1.1137 0.1492 0.1224 0.080 Uiso 1 1 calc R
C11 C 0.8900(14) 0.1812(11) 0.1265(6) 0.060(4) Uani 1 1 d .
C12 C 0.6685(17) 0.2169(12) 0.0104(6) 0.083(5) Uani 1 1 d .
H10 H 0.6580 0.1421 0.0047 0.125 Uiso 1 1 calc R
H11 H 0.6893 0.2511 -0.0239 0.125 Uiso 1 1 calc R
H12 H 0.5757 0.2672 0.0299 0.125 Uiso 1 1 calc R
C13 C 1.2251(16) 0.1418(14) 0.0197(6) 0.101(6) Uani 1 1 d .
H13 H 1.2653 0.1967 0.0338 0.151 Uiso 1 1 calc R
H14 H 1.2243 0.1528 -0.0186 0.151 Uiso 1 1 calc R
H15 H 1.2877 0.0636 0.0266 0.151 Uiso 1 1 calc R
C14 C 0.8599(14) 0.1804(11) 0.1872(5) 0.062(4) Uani 1 1 d .
H16 H 0.7819 0.2516 0.1998 0.092 Uiso 1 1 calc R
H17 H 0.9516 0.1742 0.2020 0.092 Uiso 1 1 calc R
H18 H 0.8269 0.1150 0.1987 0.092 Uiso 1 1 calc R
C15 C 0.3809(12) 0.5200(10) 0.2636(5) 0.042(3) Uani 1 1 d .
C16 C 0.4166(12) 0.4613(9) 0.3118(4) 0.038(3) Uani 1 1 d .
C17 C 0.3532(12) 0.5131(9) 0.3606(5) 0.043(3) Uani 1 1 d .
H19 H 0.3755 0.4702 0.3919 0.051 Uiso 1 1 calc R
C18 C 0.2571(13) 0.6270(10) 0.3654(4) 0.041(3) Uani 1 1 d .
C19 C 0.2273(12) 0.6850(9) 0.3175(5) 0.039(3) Uani 1 1 d .
H20 H 0.1644 0.7627 0.3194 0.047 Uiso 1 1 calc R
C20 C 0.2841(12) 0.6361(9) 0.2677(4) 0.038(3) Uani 1 1 d .
C21 C 0.5255(12) 0.3386(9) 0.3113(5) 0.043(3) Uani 1 1 d .
H21 H 0.5533 0.3172 0.2728 0.051 Uiso 1 1 calc R
C22 C 0.1868(12) 0.6818(10) 0.4191(5) 0.047(3) Uani 1 1 d .
H22 H 0.2273 0.6196 0.4447 0.057 Uiso 1 1 calc R
C23 C 0.2474(12) 0.7065(9) 0.2184(4) 0.041(3) Uani 1 1 d .
H23 H 0.2983 0.6504 0.1889 0.050 Uiso 1 1 calc R
Si1 Si 0.7063(4) 0.3387(3) 0.33427(14) 0.0451(9) Uani 1 1 d .
Si2 Si 0.4410(4) 0.2281(3) 0.34151(14) 0.0452(9) Uani 1 1 d .
Si3 Si 0.2583(4) 0.7999(3) 0.43684(15) 0.0580(11) Uani 1 1 d .
Si4 Si -0.0222(4) 0.7092(3) 0.43195(15) 0.0581(10) Uani 1 1 d .
Si5 Si 0.3456(4) 0.8167(3) 0.20822(15) 0.0540(10) Uani 1 1 d .
Si6 Si 0.0450(4) 0.7506(3) 0.20845(15) 0.0510(10) Uani 1 1 d .
C24 C 0.7890(14) 0.4329(10) 0.2885(5) 0.059(4) Uani 1 1 d .
H24 H 0.7183 0.5110 0.2896 0.089 Uiso 1 1 calc R
H25 H 0.8092 0.4028 0.2521 0.089 Uiso 1 1 calc R
H26 H 0.8823 0.4338 0.3000 0.089 Uiso 1 1 calc R
C25 C 0.8448(12) 0.1900(9) 0.3329(5) 0.046(3) Uani 1 1 d .
H27 H 0.9409 0.1936 0.3405 0.070 Uiso 1 1 calc R
H28 H 0.8575 0.1558 0.2976 0.070 Uiso 1 1 calc R
H29 H 0.8081 0.1431 0.3597 0.070 Uiso 1 1 calc R
C26 C 0.6823(13) 0.3980(10) 0.4028(5) 0.056(4) Uani 1 1 d .
H30 H 0.6253 0.4799 0.4032 0.084 Uiso 1 1 calc R
H31 H 0.7805 0.3873 0.4136 0.084 Uiso 1 1 calc R
H32 H 0.6285 0.3579 0.4276 0.084 Uiso 1 1 calc R
C27 C 0.5337(13) 0.0910(9) 0.3035(5) 0.054(3) Uani 1 1 d .
H33 H 0.4867 0.0340 0.3171 0.081 Uiso 1 1 calc R
H34 H 0.6399 0.0627 0.3078 0.081 Uiso 1 1 calc R
H35 H 0.5232 0.1044 0.2658 0.081 Uiso 1 1 calc R
C28 C 0.4695(12) 0.1968(11) 0.4146(5) 0.060(4) Uani 1 1 d .
H36 H 0.4093 0.1496 0.4298 0.091 Uiso 1 1 calc R
H37 H 0.4384 0.2692 0.4345 0.091 Uiso 1 1 calc R
H38 H 0.5751 0.1559 0.4169 0.091 Uiso 1 1 calc R
C29 C 0.2355(14) 0.2753(10) 0.3368(5) 0.064(4) Uani 1 1 d .
H39 H 0.2188 0.2957 0.3000 0.096 Uiso 1 1 calc R
H40 H 0.1842 0.3421 0.3599 0.096 Uiso 1 1 calc R
H41 H 0.1963 0.2128 0.3481 0.096 Uiso 1 1 calc R
C30 C 0.4637(15) 0.7383(12) 0.4356(6) 0.092(5) Uani 1 1 d .
H42 H 0.5104 0.7158 0.3991 0.138 Uiso 1 1 calc R
H43 H 0.4871 0.6710 0.4585 0.138 Uiso 1 1 calc R
H44 H 0.5019 0.7958 0.4484 0.138 Uiso 1 1 calc R
C31 C 0.1741(17) 0.8549(11) 0.5046(5) 0.082(5) Uani 1 1 d .
H45 H 0.1771 0.7903 0.5286 0.123 Uiso 1 1 calc R
H46 H 0.0703 0.9033 0.5040 0.123 Uiso 1 1 calc R
H47 H 0.2305 0.9001 0.5172 0.123 Uiso 1 1 calc R
C32 C 0.2182(16) 0.9245(10) 0.3908(5) 0.069(4) Uani 1 1 d .
H48 H 0.2478 0.9857 0.4047 0.104 Uiso 1 1 calc R
H49 H 0.1112 0.9528 0.3878 0.104 Uiso 1 1 calc R
H50 H 0.2747 0.9004 0.3557 0.104 Uiso 1 1 calc R
C33 C -0.1366(14) 0.8577(11) 0.4149(6) 0.078(5) Uani 1 1 d .
H51 H -0.1191 0.8689 0.3765 0.116 Uiso 1 1 calc R
H52 H -0.1080 0.9136 0.4335 0.116 Uiso 1 1 calc R
H53 H -0.2426 0.8682 0.4257 0.116 Uiso 1 1 calc R
C34 C -0.0694(14) 0.6066(11) 0.3916(6) 0.071(4) Uani 1 1 d .
H54 H -0.0212 0.5282 0.4033 0.106 Uiso 1 1 calc R
H55 H -0.0339 0.6142 0.3541 0.106 Uiso 1 1 calc R
H56 H -0.1778 0.6232 0.3963 0.106 Uiso 1 1 calc R
C35 C -0.0744(17) 0.6868(13) 0.5039(5) 0.089(5) Uani 1 1 d .
H57 H -0.1757 0.6819 0.5097 0.134 Uiso 1 1 calc R
H58 H -0.0708 0.7512 0.5244 0.134 Uiso 1 1 calc R
H59 H -0.0042 0.6154 0.5153 0.134 Uiso 1 1 calc R
C36 C 0.5213(14) 0.7689(11) 0.2400(6) 0.077(5) Uani 1 1 d .
H60 H 0.5739 0.8252 0.2330 0.115 Uiso 1 1 calc R
H61 H 0.5856 0.6944 0.2253 0.115 Uiso 1 1 calc R
H62 H 0.4963 0.7622 0.2784 0.115 Uiso 1 1 calc R
C37 C 0.2315(16) 0.9611(10) 0.2365(5) 0.070(4) Uani 1 1 d .
H63 H 0.1463 0.9941 0.2169 0.105 Uiso 1 1 calc R
H64 H 0.2932 1.0113 0.2335 0.105 Uiso 1 1 calc R
H65 H 0.1954 0.9534 0.2740 0.105 Uiso 1 1 calc R
C38 C 0.3953(17) 0.8331(12) 0.1357(5) 0.079(5) Uani 1 1 d .
H66 H 0.3039 0.8621 0.1189 0.119 Uiso 1 1 calc R
H67 H 0.4567 0.7586 0.1201 0.119 Uiso 1 1 calc R
H68 H 0.4515 0.8872 0.1299 0.119 Uiso 1 1 calc R
C39 C 0.0209(15) 0.8121(11) 0.1408(5) 0.065(4) Uani 1 1 d .
H69 H 0.0932 0.7599 0.1143 0.098 Uiso 1 1 calc R
H70 H 0.0375 0.8865 0.1390 0.098 Uiso 1 1 calc R
H71 H -0.0806 0.8221 0.1334 0.098 Uiso 1 1 calc R
C40 C -0.0127(14) 0.6223(11) 0.2131(5) 0.070(4) Uani 1 1 d .
H72 H 0.0529 0.5650 0.1872 0.104 Uiso 1 1 calc R
H73 H -0.1159 0.6426 0.2055 0.104 Uiso 1 1 calc R
H74 H -0.0059 0.5909 0.2489 0.104 Uiso 1 1 calc R
C41 C -0.0867(14) 0.8561(11) 0.2585(5) 0.065(4) Uani 1 1 d .
H75 H -0.1850 0.8861 0.2463 0.097 Uiso 1 1 calc R
H76 H -0.0483 0.9194 0.2626 0.097 Uiso 1 1 calc R
H77 H -0.0957 0.8180 0.2927 0.097 Uiso 1 1 calc R
O1 O 0.6436(9) 0.4727(7) 0.1071(3) 0.057(2) Uani 1 1 d .
C42 C 0.6700(14) 0.5031(11) 0.0492(4) 0.052(3) Uani 1 1 d .
H78 H 0.6750 0.4392 0.0259 0.062 Uiso 1 1 calc R
H79 H 0.5894 0.5724 0.0403 0.062 Uiso 1 1 calc R
C43 C 0.8127(18) 0.5243(17) 0.0436(6) 0.100(6) Uani 1 1 d .
H80 H 0.8946 0.4542 0.0305 0.120 Uiso 1 1 calc R
H81 H 0.8123 0.5864 0.0177 0.120 Uiso 1 1 calc R
C44 C 0.835(2) 0.5563(16) 0.0941(6) 0.100(6) Uani 1 1 d .
H82 H 0.7917 0.6403 0.0993 0.120 Uiso 1 1 calc R
H83 H 0.9423 0.5323 0.0976 0.120 Uiso 1 1 calc R
C45 C 0.7561(14) 0.4961(11) 0.1339(6) 0.063(4) Uani 1 1 d .
H84 H 0.8272 0.4239 0.1452 0.076 Uiso 1 1 calc R
H85 H 0.7087 0.5452 0.1656 0.076 Uiso 1 1 calc R

loop_
_atom_site_aniso_label
_atom_site_aniso_U_11
_atom_site_aniso_U_22
_atom_site_aniso_U_33
_atom_site_aniso_U_23
_atom_site_aniso_U_13
_atom_site_aniso_U_12
Hf1 0.0534(4) 0.0357(3) 0.0536(4) 0.0025(2) -0.0125(3) -0.0057(2)
Cl1 0.058(2) 0.054(2) 0.063(2) 0.0045(17) -0.0196(18) -0.0080(17)
N1 0.063(8) 0.040(7) 0.068(8) 0.006(6) -0.016(6) -0.011(6)
C1 0.061(10) 0.033(8) 0.072(10) 0.008(7) -0.026(8) -0.001(7)
C2 0.077(11) 0.031(8) 0.110(13) 0.011(8) -0.039(10) -0.022(8)
C3 0.050(9) 0.050(9) 0.075(10) 0.005(7) -0.029(8) -0.009(7)
N2 0.029(5) 0.022(5) 0.048(6) 0.008(4) 0.001(4) 0.000(4)
C4 0.080(11) 0.039(8) 0.120(14) 0.001(8) -0.036(10) -0.004(8)
C5 0.059(10) 0.070(10) 0.099(12) 0.005(9) -0.016(9) -0.028(8)
C6 0.049(9) 0.052(8) 0.063(10) 0.003(7) -0.019(8) -0.011(7)
C7 0.085(12) 0.049(9) 0.060(10) -0.003(7) -0.024(9) 0.005(8)
C8 0.113(14) 0.071(11) 0.040(9) -0.008(8) -0.012(10) 0.000(10)
C9 0.063(11) 0.072(11) 0.063(10) 0.018(8) -0.007(9) -0.003(8)
C10 0.057(10) 0.053(9) 0.075(11) 0.005(8) -0.007(8) 0.000(7)
C11 0.028(8) 0.055(9) 0.080(11) 0.034(8) 0.002(7) 0.003(6)
C12 0.108(13) 0.064(10) 0.063(10) -0.004(8) -0.023(10) -0.002(9)
C13 0.068(11) 0.109(14) 0.088(12) -0.003(11) 0.010(10) 0.015(10)
C14 0.048(9) 0.066(9) 0.069(10) 0.012(8) -0.011(7) -0.016(7)
C15 0.034(7) 0.044(7) 0.050(8) 0.000(6) -0.018(6) -0.011(6)
C16 0.039(7) 0.037(7) 0.030(7) -0.008(5) 0.001(6) -0.002(5)
C17 0.037(7) 0.041(7) 0.048(8) 0.005(6) -0.011(6) -0.008(6)
C18 0.048(8) 0.040(7) 0.034(7) -0.001(6) -0.004(6) -0.015(6)
C19 0.030(7) 0.030(6) 0.056(8) -0.001(6) -0.007(6) -0.008(5)
C20 0.039(7) 0.029(6) 0.041(7) -0.010(6) -0.008(6) -0.002(5)
C21 0.044(7) 0.025(6) 0.051(8) -0.001(6) -0.005(6) 0.000(5)
C22 0.041(7) 0.041(7) 0.047(8) -0.002(6) -0.013(6) 0.007(6)
C23 0.050(8) 0.034(7) 0.034(7) -0.001(5) -0.002(6) -0.007(6)
Si1 0.041(2) 0.039(2) 0.055(2) 0.0068(17) -0.0140(18) -0.0100(17)
Si2 0.041(2) 0.038(2) 0.056(2) 0.0012(17) -0.0102(18) -0.0105(16)
Si3 0.061(3) 0.044(2) 0.065(3) -0.0112(19) -0.023(2) -0.0035(19)
Si4 0.055(2) 0.051(2) 0.059(2) -0.0072(19) 0.001(2) -0.0075(19)
Si5 0.058(2) 0.044(2) 0.064(3) 0.0036(19) -0.010(2) -0.0229(19)
Si6 0.042(2) 0.045(2) 0.063(2) 0.0095(19) -0.0126(19) -0.0091(18)
C24 0.059(9) 0.045(8) 0.071(9) 0.019(7) -0.017(7) -0.013(7)
C25 0.039(7) 0.043(7) 0.060(8) -0.004(6) -0.011(6) -0.013(6)
C26 0.049(8) 0.045(8) 0.077(10) 0.004(7) -0.026(7) -0.013(6)
C27 0.049(8) 0.039(7) 0.070(9) 0.001(7) -0.010(7) -0.007(6)
C28 0.020(7) 0.060(9) 0.092(11) 0.029(8) -0.011(7) -0.001(6)
C29 0.064(9) 0.047(8) 0.081(10) -0.004(7) -0.014(8) -0.017(7)
C30 0.073(11) 0.076(11) 0.129(15) -0.033(10) -0.031(10) -0.015(9)
C31 0.115(13) 0.044(9) 0.068(10) -0.008(7) -0.031(9) 0.007(8)
C32 0.106(12) 0.051(9) 0.064(9) 0.001(7) -0.010(9) -0.046(9)
C33 0.051(9) 0.063(10) 0.110(13) -0.017(9) -0.020(9) -0.001(8)
C34 0.055(9) 0.059(9) 0.092(11) -0.015(8) 0.006(8) -0.016(7)
C35 0.101(13) 0.089(12) 0.065(10) -0.004(9) 0.007(9) -0.020(10)
C36 0.054(9) 0.062(10) 0.115(13) -0.011(9) -0.012(9) -0.019(8)
C37 0.094(11) 0.047(8) 0.072(10) 0.004(7) -0.022(9) -0.024(8)
C38 0.106(13) 0.078(11) 0.073(10) -0.008(8) -0.001(9) -0.060(10)
C39 0.066(9) 0.062(9) 0.053(8) -0.004(7) -0.013(7) 0.003(7)
C40 0.048(9) 0.082(11) 0.075(10) 0.001(8) -0.019(8) -0.012(8)
C41 0.059(9) 0.071(10) 0.065(9) 0.006(8) -0.020(7) -0.015(8)
O1 0.045(5) 0.056(6) 0.064(6) -0.008(5) -0.026(5) 0.000(4)
C42 0.057(9) 0.070(9) 0.034(7) 0.002(6) -0.010(6) -0.027(7)
C43 0.082(12) 0.176(19) 0.075(12) 0.024(12) -0.023(10) -0.086(13)
C44 0.133(16) 0.147(17) 0.066(11) 0.025(11) -0.036(11) -0.101(14)
C45 0.053(9) 0.063(9) 0.082(10) 0.007(8) -0.030(8) -0.021(8)

loop_
_atom_type_symbol
_atom_type_description
_atom_type_scat_dispersion_real
_atom_type_scat_dispersion_imag
_atom_type_scat_source
C C 0.0033 0.0016 'International Tables Vol C Tables 4.2.6.8 and 6.1.1.4'
H H 0.0000 0.0000 'International Tables Vol C Tables 4.2.6.8 and 6.1.1.4'
N N 0.0061 0.0033 'International Tables Vol C Tables 4.2.6.8 and 6.1.1.4'
Si Si 0.0817 0.0704 'International Tables Vol C Tables 4.2.6.8 and 6.1.1.4'
Cl Cl 0.1484 0.1585 'International Tables Vol C Tables 4.2.6.8 and 6.1.1.4'
Hf Hf -0.5830 6.1852 'International Tables Vol C Tables 4.2.6.8 and 6.1.1.4'
O O 0.0106 0.0060 'International Tables Vol C Tables 4.2.6.8 and 6.1.1.4'

loop_
_geom_angle_atom_site_label_1
_geom_angle_atom_site_label_2
_geom_angle_atom_site_label_3
_geom_angle
N2 Hf1 O1 102.0(3)
N2 Hf1 C3 94.7(4)
O1 Hf1 C3 156.7(4)
N2 Hf1 N1 117.8(4)
O1 Hf1 N1 85.2(4)
C3 Hf1 N1 72.6(4)
N2 Hf1 Cl1 117.6(3)
O1 Hf1 Cl1 90.9(2)
C3 Hf1 Cl1 95.6(3)
N1 Hf1 Cl1 124.0(3)
C1 N1 C6 116.8(11)
C1 N1 Hf1 116.9(9)
C6 N1 Hf1 126.1(8)
N1 C1 C2 117.3(12)
N1 C1 C4 125.2(14)
C2 C1 C4 117.5(13)
C3 C2 C1 119.9(12)
C3 C2 H1 120.1
C1 C2 H1 120.1
C2 C3 C5 119.1(13)
C2 C3 Hf1 113.2(10)
C5 C3 Hf1 127.3(9)
C15 N2 Hf1 166.7(7)
C1 C4 H2 109.5
C1 C4 H3 109.5
H2 C4 H3 109.5
C1 C4 H4 109.5
H2 C4 H4 109.5
H3 C4 H4 109.5
C3 C5 H5 109.5
C3 C5 H6 109.5
H5 C5 H6 109.5
C3 C5 H7 109.5
H5 C5 H7 109.5
H6 C5 H7 109.5
C11 C6 C7 122.5(14)
C11 C6 N1 119.7(12)
C7 C6 N1 117.8(12)
C6 C7 C8 114.1(13)
C6 C7 C12 122.4(14)
C8 C7 C12 123.4(14)
C9 C8 C7 124.6(13)
C9 C8 H8 117.7
C7 C8 H8 117.7
C8 C9 C10 116.7(14)
C8 C9 C13 122.4(14)
C10 C9 C13 120.9(14)
C9 C10 C11 121.2(14)
C9 C10 H9 119.4
C11 C10 H9 119.4
C6 C11 C10 120.8(14)
C6 C11 C14 119.5(12)
C10 C11 C14 119.7(12)
C7 C12 H10 109.5
C7 C12 H11 109.5
H10 C12 H11 109.5
C7 C12 H12 109.5
H10 C12 H12 109.5
H11 C12 H12 109.5
C9 C13 H13 109.5
C9 C13 H14 109.5
H13 C13 H14 109.5
C9 C13 H15 109.5
H13 C13 H15 109.5
H14 C13 H15 109.5
C11 C14 H16 109.5
C11 C14 H17 109.5
H16 C14 H17 109.5
C11 C14 H18 109.5
H16 C14 H18 109.5
H17 C14 H18 109.5
C16 C15 C20 117.4(10)
C16 C15 N2 122.0(10)
C20 C15 N2 120.6(10)
C17 C16 C15 121.0(10)
C17 C16 C21 117.9(10)
C15 C16 C21 121.1(9)
C16 C17 C18 122.4(11)
C16 C17 H19 118.8
C18 C17 H19 118.8
C19 C18 C17 115.9(10)
C19 C18 C22 122.4(10)
C17 C18 C22 121.6(10)
C20 C19 C18 124.0(10)
C20 C19 H20 118.0
C18 C19 H20 118.0
C19 C20 C15 119.3(11)
C19 C20 C23 120.0(9)
C15 C20 C23 120.7(10)
C16 C21 Si2 114.9(8)
C16 C21 Si1 109.8(7)
Si2 C21 Si1 117.0(6)
C16 C21 H21 104.6
Si2 C21 H21 104.6
Si1 C21 H21 104.6
C18 C22 Si3 113.6(8)
C18 C22 Si4 113.0(8)
Si3 C22 Si4 117.6(6)
C18 C22 H22 103.5
Si3 C22 H22 103.5
Si4 C22 H22 103.5
C20 C23 Si5 112.0(8)
C20 C23 Si6 114.3(8)
Si5 C23 Si6 118.3(6)
C20 C23 H23 103.3
Si5 C23 H23 103.3
Si6 C23 H23 103.3
C26 Si1 C25 107.6(5)
C26 Si1 C24 106.2(6)
C25 Si1 C24 109.0(5)
C26 Si1 C21 114.0(5)
C25 Si1 C21 111.2(5)
C24 Si1 C21 108.7(5)
C27 Si2 C29 108.8(5)
C27 Si2 C21 108.2(5)
C29 Si2 C21 110.6(5)
C27 Si2 C28 107.4(6)
C29 Si2 C28 108.5(6)
C21 Si2 C28 113.2(5)
C31 Si3 C30 108.7(7)
C31 Si3 C32 107.6(6)
C30 Si3 C32 108.3(7)
C31 Si3 C22 110.1(6)
C30 Si3 C22 108.0(6)
C32 Si3 C22 114.1(5)
C34 Si4 C35 109.8(7)
C34 Si4 C33 107.9(6)
C35 Si4 C33 107.8(7)
C34 Si4 C22 108.9(5)
C35 Si4 C22 108.5(6)
C33 Si4 C22 113.9(6)
C38 Si5 C37 108.0(6)
C38 Si5 C36 108.7(7)
C37 Si5 C36 107.2(6)
C38 Si5 C23 108.7(5)
C37 Si5 C23 113.9(6)
C36 Si5 C23 110.2(6)
C40 Si6 C39 108.1(6)
C40 Si6 C41 106.7(6)
C39 Si6 C41 108.5(6)
C40 Si6 C23 108.2(5)
C39 Si6 C23 110.0(6)
C41 Si6 C23 115.1(5)
Si1 C24 H24 109.5
Si1 C24 H25 109.5
H24 C24 H25 109.5
Si1 C24 H26 109.5
H24 C24 H26 109.5
H25 C24 H26 109.5
Si1 C25 H27 109.5
Si1 C25 H28 109.5
H27 C25 H28 109.5
Si1 C25 H29 109.5
H27 C25 H29 109.5
H28 C25 H29 109.5
Si1 C26 H30 109.5
Si1 C26 H31 109.5
H30 C26 H31 109.5
Si1 C26 H32 109.5
H30 C26 H32 109.5
H31 C26 H32 109.5
Si2 C27 H33 109.5
Si2 C27 H34 109.5
H33 C27 H34 109.5
Si2 C27 H35 109.5
H33 C27 H35 109.5
H34 C27 H35 109.5
Si2 C28 H36 109.5
Si2 C28 H37 109.5
H36 C28 H37 109.5
Si2 C28 H38 109.5
H36 C28 H38 109.5
H37 C28 H38 109.5
Si2 C29 H39 109.5
Si2 C29 H40 109.5
H39 C29 H40 109.5
Si2 C29 H41 109.5
H39 C29 H41 109.5
H40 C29 H41 109.5
Si3 C30 H42 109.5
Si3 C30 H43 109.5
H42 C30 H43 109.5
Si3 C30 H44 109.5
H42 C30 H44 109.5
H43 C30 H44 109.5
Si3 C31 H45 109.5
Si3 C31 H46 109.5
H45 C31 H46 109.5
Si3 C31 H47 109.5
H45 C31 H47 109.5
H46 C31 H47 109.5
Si3 C32 H48 109.5
Si3 C32 H49 109.5
H48 C32 H49 109.5
Si3 C32 H50 109.5
H48 C32 H50 109.5
H49 C32 H50 109.5
Si4 C33 H51 109.5
Si4 C33 H52 109.5
H51 C33 H52 109.5
Si4 C33 H53 109.5
H51 C33 H53 109.5
H52 C33 H53 109.5
Si4 C34 H54 109.5
Si4 C34 H55 109.5
H54 C34 H55 109.5
Si4 C34 H56 109.5
H54 C34 H56 109.5
H55 C34 H56 109.5
Si4 C35 H57 109.5
Si4 C35 H58 109.5
H57 C35 H58 109.5
Si4 C35 H59 109.5
H57 C35 H59 109.5
H58 C35 H59 109.5
Si5 C36 H60 109.5
Si5 C36 H61 109.5
H60 C36 H61 109.5
Si5 C36 H62 109.5
H60 C36 H62 109.5
H61 C36 H62 109.5
Si5 C37 H63 109.5
Si5 C37 H64 109.5
H63 C37 H64 109.5
Si5 C37 H65 109.5
H63 C37 H65 109.5
H64 C37 H65 109.5
Si5 C38 H66 109.5
Si5 C38 H67 109.5
H66 C38 H67 109.5
Si5 C38 H68 109.5
H66 C38 H68 109.5
H67 C38 H68 109.5
Si6 C39 H69 109.5
Si6 C39 H70 109.5
H69 C39 H70 109.5
Si6 C39 H71 109.5
H69 C39 H71 109.5
H70 C39 H71 109.5
Si6 C40 H72 109.5
Si6 C40 H73 109.5
H72 C40 H73 109.5
Si6 C40 H74 109.5
H72 C40 H74 109.5
H73 C40 H74 109.5
Si6 C41 H75 109.5
Si6 C41 H76 109.5
H75 C41 H76 109.5
Si6 C41 H77 109.5
H75 C41 H77 109.5
H76 C41 H77 109.5
C45 O1 C42 107.6(9)
C45 O1 Hf1 126.0(8)
C42 O1 Hf1 126.3(6)
C43 C42 O1 104.3(10)
C43 C42 H78 110.9
O1 C42 H78 110.9
C43 C42 H79 110.9
O1 C42 H79 110.9
H78 C42 H79 108.9
C44 C43 C42 108.1(13)
C44 C43 H80 110.1
C42 C43 H80 110.1
C44 C43 H81 110.1
C42 C43 H81 110.1
H80 C43 H81 108.4
C43 C44 C45 105.8(13)
C43 C44 H82 110.6
C45 C44 H82 110.6
C43 C44 H83 110.6
C45 C44 H83 110.6
H82 C44 H83 108.7
O1 C45 C44 105.8(11)
O1 C45 H84 110.6
C44 C45 H84 110.6
O1 C45 H85 110.6
C44 C45 H85 110.6
H84 C45 H85 108.7

loop_
_geom_bond_atom_site_label_1
_geom_bond_atom_site_label_2
_geom_bond_distance
Hf1 N2 1.799(9)
Hf1 O1 2.222(9)
Hf1 C3 2.293(13)
Hf1 N1 2.301(10)
Hf1 Cl1 2.429(3)
N1 C1 1.289(15)
N1 C6 1.475(16)
C1 C2 1.453(18)
C1 C4 1.485(16)
C2 C3 1.358(16)
C2 H1 0.9500
C3 C5 1.501(17)
N2 C15 1.438(13)
C4 H2 0.9800
C4 H3 0.9800
C4 H4 0.9800
C5 H5 0.9800
C5 H6 0.9800
C5 H7 0.9800
C6 C11 1.345(16)
C6 C7 1.404(17)
C7 C8 1.44(2)
C7 C12 1.506(18)
C8 C9 1.376(19)
C8 H8 0.9500
C9 C10 1.380(18)
C9 C13 1.527(19)
C10 C11 1.390(17)
C10 H9 0.9500
C11 C14 1.532(17)
C12 H10 0.9800
C12 H11 0.9800
C12 H12 0.9800
C13 H13 0.9800
C13 H14 0.9800
C13 H15 0.9800
C14 H16 0.9800
C14 H17 0.9800
C14 H18 0.9800
C15 C16 1.425(14)
C15 C20 1.429(14)
C16 C17 1.384(14)
C16 C21 1.533(14)
C17 C18 1.406(14)
C17 H19 0.9500
C18 C19 1.404(14)
C18 C22 1.516(14)
C19 C20 1.385(14)
C19 H20 0.9500
C20 C23 1.512(14)
C21 Si2 1.890(11)
C21 Si1 1.899(12)
C21 H21 1.0000
C22 Si3 1.892(12)
C22 Si4 1.897(12)
C22 H22 1.0000
C23 Si5 1.881(11)
C23 Si6 1.882(12)
C23 H23 1.0000
Si1 C26 1.871(12)
Si1 C25 1.880(11)
Si1 C24 1.891(12)
Si2 C27 1.869(11)
Si2 C29 1.878(12)
Si2 C28 1.922(12)
Si3 C31 1.853(13)
Si3 C30 1.856(14)
Si3 C32 1.868(13)
Si4 C34 1.859(13)
Si4 C35 1.863(14)
Si4 C33 1.874(13)
Si5 C38 1.860(13)
Si5 C37 1.871(12)
Si5 C36 1.874(13)
Si6 C40 1.834(13)
Si6 C39 1.867(12)
Si6 C41 1.876(13)
C24 H24 0.9800
C24 H25 0.9800
C24 H26 0.9800
C25 H27 0.9800
C25 H28 0.9800
C25 H29 0.9800
C26 H30 0.9800
C26 H31 0.9800
C26 H32 0.9800
C27 H33 0.9800
C27 H34 0.9800
C27 H35 0.9800
C28 H36 0.9800
C28 H37 0.9800
C28 H38 0.9800
C29 H39 0.9800
C29 H40 0.9800
C29 H41 0.9800
C30 H42 0.9800
C30 H43 0.9800
C30 H44 0.9800
C31 H45 0.9800
C31 H46 0.9800
C31 H47 0.9800
C32 H48 0.9800
C32 H49 0.9800
C32 H50 0.9800
C33 H51 0.9800
C33 H52 0.9800
C33 H53 0.9800
C34 H54 0.9800
C34 H55 0.9800
C34 H56 0.9800
C35 H57 0.9800
C35 H58 0.9800
C35 H59 0.9800
C36 H60 0.9800
C36 H61 0.9800
C36 H62 0.9800
C37 H63 0.9800
C37 H64 0.9800
C37 H65 0.9800
C38 H66 0.9800
C38 H67 0.9800
C38 H68 0.9800
C39 H69 0.9800
C39 H70 0.9800
C39 H71 0.9800
C40 H72 0.9800
C40 H73 0.9800
C40 H74 0.9800
C41 H75 0.9800
C41 H76 0.9800
C41 H77 0.9800
O1 C45 1.456(13)
O1 C42 1.513(13)
C42 C43 1.458(17)
C42 H78 0.9900
C42 H79 0.9900
C43 C44 1.420(18)
C43 H80 0.9900
C43 H81 0.9900
C44 C45 1.495(18)
C44 H82 0.9900
C44 H83 0.9900
C45 H84 0.9900
C45 H85 0.9900

loop_
_geom_torsion_atom_site_label_1
_geom_torsion_atom_site_label_2
_geom_torsion_atom_site_label_3
_geom_torsion_atom_site_label_4
_geom_torsion
N2 Hf1 N1 C1 85.2(10)
O1 Hf1 N1 C1 -173.8(10)
C3 Hf1 N1 C1 -0.9(9)
Cl1 Hf1 N1 C1 -85.9(10)
N2 Hf1 N1 C6 -101.3(10)
O1 Hf1 N1 C6 -0.3(10)
C3 Hf1 N1 C6 172.6(11)
Cl1 Hf1 N1 C6 87.6(10)
C6 N1 C1 C2 -175.2(11)
Hf1 N1 C1 C2 -1.1(16)
C6 N1 C1 C4 3.7(19)
Hf1 N1 C1 C4 177.8(10)
N1 C1 C2 C3 4(2)
C4 C1 C2 C3 -175.0(13)
C1 C2 C3 C5 -178.7(12)
C1 C2 C3 Hf1 -4.6(16)
N2 Hf1 C3 C2 -114.8(10)
O1 Hf1 C3 C2 21.1(16)
N1 Hf1 C3 C2 2.9(9)
Cl1 Hf1 C3 C2 126.8(10)
N2 Hf1 C3 C5 58.6(12)
O1 Hf1 C3 C5 -165.4(9)
N1 Hf1 C3 C5 176.3(12)
Cl1 Hf1 C3 C5 -59.8(11)
O1 Hf1 N2 C15 120(3)
C3 Hf1 N2 C15 -76(3)
N1 Hf1 N2 C15 -149(3)
Cl1 Hf1 N2 C15 23(3)
C1 N1 C6 C11 -93.0(15)
Hf1 N1 C6 C11 93.6(14)
C1 N1 C6 C7 87.9(15)
Hf1 N1 C6 C7 -85.6(13)
C11 C6 C7 C8 -2(2)
N1 C6 C7 C8 176.6(12)
C11 C6 C7 C12 174.6(13)
N1 C6 C7 C12 -6.3(19)
C6 C7 C8 C9 0(2)
C12 C7 C8 C9 -176.9(14)
C7 C8 C9 C10 1(2)
C7 C8 C9 C13 -177.9(14)
C8 C9 C10 C11 0(2)
C13 C9 C10 C11 179.0(13)
C7 C6 C11 C10 4(2)
N1 C6 C11 C10 -175.5(12)
C7 C6 C11 C14 -178.1(12)
N1 C6 C11 C14 2.9(19)
C9 C10 C11 C6 -2(2)
C9 C10 C11 C14 179.4(13)
Hf1 N2 C15 C16 139(3)
Hf1 N2 C15 C20 -39(4)
C20 C15 C16 C17 3.4(16)
N2 C15 C16 C17 -174.3(10)
C20 C15 C16 C21 -177.0(10)
N2 C15 C16 C21 5.4(17)
C15 C16 C17 C18 -3.2(17)
C21 C16 C17 C18 177.2(10)
C16 C17 C18 C19 0.8(16)
C16 C17 C18 C22 179.0(10)
C17 C18 C19 C20 1.3(17)
C22 C18 C19 C20 -176.9(10)
C18 C19 C20 C15 -0.9(17)
C18 C19 C20 C23 -179.0(10)
C16 C15 C20 C19 -1.4(16)
N2 C15 C20 C19 176.3(10)
C16 C15 C20 C23 176.7(10)
N2 C15 C20 C23 -5.6(16)
C17 C16 C21 Si2 63.4(12)
C15 C16 C21 Si2 -116.3(10)
C17 C16 C21 Si1 -70.9(12)
C15 C16 C21 Si1 109.5(10)
C19 C18 C22 Si3 -69.8(13)
C17 C18 C22 Si3 112.1(11)
C19 C18 C22 Si4 67.6(13)
C17 C18 C22 Si4 -110.6(11)
C19 C20 C23 Si5 71.7(12)
C15 C20 C23 Si5 -106.4(10)
C19 C20 C23 Si6 -66.5(12)
C15 C20 C23 Si6 115.5(10)
C16 C21 Si1 C26 59.4(9)
Si2 C21 Si1 C26 -73.8(7)
C16 C21 Si1 C25 -178.8(7)
Si2 C21 Si1 C25 48.0(8)
C16 C21 Si1 C24 -58.9(9)
Si2 C21 Si1 C24 167.9(6)
C16 C21 Si2 C27 145.3(8)
Si1 C21 Si2 C27 -83.9(7)
C16 C21 Si2 C29 26.2(10)
Si1 C21 Si2 C29 157.1(6)
C16 C21 Si2 C28 -95.8(9)
Si1 C21 Si2 C28 35.1(8)
C18 C22 Si3 C31 -176.6(8)
Si4 C22 Si3 C31 48.2(8)
C18 C22 Si3 C30 -58.1(10)
Si4 C22 Si3 C30 166.7(7)
C18 C22 Si3 C32 62.3(10)
Si4 C22 Si3 C32 -72.9(9)
C18 C22 Si4 C34 25.5(10)
Si3 C22 Si4 C34 161.0(7)
C18 C22 Si4 C35 144.9(9)
Si3 C22 Si4 C35 -79.6(8)
C18 C22 Si4 C33 -95.0(10)
Si3 C22 Si4 C33 40.5(9)
C20 C23 Si5 C38 145.2(8)
Si6 C23 Si5 C38 -78.5(8)
C20 C23 Si5 C37 -94.3(9)
Si6 C23 Si5 C37 42.0(8)
C20 C23 Si5 C36 26.2(9)
Si6 C23 Si5 C36 162.5(7)
C20 C23 Si6 C40 -51.5(9)
Si5 C23 Si6 C40 173.1(6)
C20 C23 Si6 C39 -169.4(8)
Si5 C23 Si6 C39 55.3(8)
C20 C23 Si6 C41 67.8(9)
Si5 C23 Si6 C41 -67.6(8)
N2 Hf1 O1 C45 25.0(9)
C3 Hf1 O1 C45 -109.9(12)
N1 Hf1 O1 C45 -92.4(9)
Cl1 Hf1 O1 C45 143.5(8)
N2 Hf1 O1 C42 -150.8(8)
C3 Hf1 O1 C42 74.2(13)
N1 Hf1 O1 C42 91.7(8)
Cl1 Hf1 O1 C42 -32.3(8)
C45 O1 C42 C43 9.5(14)
Hf1 O1 C42 C43 -174.0(9)
O1 C42 C43 C44 -24.7(18)
C42 C43 C44 C45 30(2)
C42 O1 C45 C44 8.1(14)
Hf1 O1 C45 C44 -168.4(9)
C43 C44 C45 O1 -23.4(18)
